data_7151525
loop_
_publ_author_name
'Uno, Hidemitsu'
'Inoue, Kentarou'
'Inoue, Takashi'
'Ono, Noboru'

_publ_section_title
;
 Oligocyclization of 2-(hydroxymethyl)pyrroles with electron-withdrawing
 groups at \b-positions: formation and structural elucidation of
 porphyrinogens and hexaphyrinogens
;
_journal_coden_ASTM OBCRAK
_journal_issue 21
_journal_name_full 'Organic & Biomolecular Chemistry'
_journal_page_first 3857
_journal_page_last 3865
_journal_paper_doi 10.1039/b307132d
_journal_volume 1
_journal_year 2003
_chemical_formula_moiety 'C48 H24 Cl8 F12 N4 '
_chemical_formula_sum 'C48 H24 Cl8 F12 N4'
_chemical_formula_weight 1168.35
_space_group_IT_number 88
_symmetry_cell_setting tetragonal
_symmetry_Int_Tables_number 88
_symmetry_space_group_name_Hall '-I 4ad'
_symmetry_space_group_name_H-M 'I 41/a :2'
_cell_angle_alpha 90
_cell_angle_beta 90
_cell_angle_gamma 90
_cell_formula_units_Z 4
_cell_length_a 15.963(1)
_cell_length_b 15.963(1)
_cell_length_c 20.165(2)
_cell_measurement_reflns_used 25
_cell_measurement_temperature 296.2
_cell_measurement_theta_max 15.0
_cell_measurement_theta_min 14.5
_cell_volume 5138.4(7)
_computing_cell_refinement 'MSC/AFC Diffractometer Control'
_computing_data_collection 'MSC/AFC Diffractometer Control'
_computing_data_reduction 'teXsan Ver. 1.11'
_computing_molecular_graphics 'Ortep-3 and Mercury '
_computing_publication_material 'teXsan Ver. 1.11'
_computing_structure_refinement 'teXsan Ver. 1.10'
_computing_structure_solution SIR92
_diffrn_measured_fraction_theta_full 1.0701
_diffrn_measured_fraction_theta_max 1.0701
_diffrn_measurement_device_type 'Rigaku AFC5R'
_diffrn_measurement_method w-2q
_diffrn_radiation_type 'Mo Ka'
_diffrn_radiation_wavelength 0.7107
_diffrn_reflns_av_R_equivalents 0.026
_diffrn_reflns_limit_h_max 20
_diffrn_reflns_limit_h_min 0
_diffrn_reflns_limit_k_max 20
_diffrn_reflns_limit_k_min 0
_diffrn_reflns_limit_l_max 26
_diffrn_reflns_limit_l_min 0
_diffrn_reflns_number 3253
_diffrn_reflns_theta_full 27.50
_diffrn_reflns_theta_max 27.50
_diffrn_standards_decay_% 0.20
_diffrn_standards_interval_count 150
_diffrn_standards_number 3
_exptl_absorpt_coefficient_mu 0.520
_exptl_absorpt_correction_T_max 0.899
_exptl_absorpt_correction_T_min 0.810
_exptl_absorpt_correction_type psi-scan
_exptl_absorpt_process_details '(North, Phillips & Mathews, 1968)'
_exptl_crystal_colour colorless
_exptl_crystal_density_diffrn 1.510
_exptl_crystal_description prismatic
_exptl_crystal_F_000 2330
_exptl_crystal_size_max 0.500
_exptl_crystal_size_mid 0.500
_exptl_crystal_size_min 0.200
_refine_diff_density_max 0.58
_refine_diff_density_min -0.72
_refine_ls_extinction_coef 0.0009(5)
_refine_ls_extinction_method 'Zachariasen(1967) type 2 Gaussian isotropic'
_refine_ls_goodness_of_fit_ref 1.647
_refine_ls_hydrogen_treatment mixed
_refine_ls_number_parameters 203
_refine_ls_number_reflns 3160
_refine_ls_R_factor_gt 0.0692
_refine_ls_shift/su_max 0.0006
_refine_ls_structure_factor_coef Fsqd
_refine_ls_weighting_details 'w = 1/[s^2^(Fo^2^) + (0.05000(Max(Fo^2^,0) + 2Fc^2^)/3)^2^]'
_refine_ls_weighting_scheme calc
_refine_ls_wR_factor_ref 0.2018
_reflns_number_gt 1394
_reflns_number_total 3163
_reflns_threshold_expression F^2^>2.0s(F^2^)
_cod_data_source_file b307132d.txt
_cod_data_source_block 3e
_cod_depositor_comments
;
The following automatic conversions were performed:
data name '_geom_hbond_site_distance_dh' replaced with
'_geom_hbond_distance_DH' as specified in the replacement file
'/home/antanas/src/cod-tools/trunk/data/replacement-values/replacement_tags.lst'.

data
name '_geom_hbond_site_distance_ha' replaced with
'_geom_hbond_distance_HA' as specified in the replacement file
'/home/antanas/src/cod-tools/trunk/data/replacement-values/replacement_tags.lst'.

data
name '_geom_hbond_site_distance_da' replaced with
'_geom_hbond_distance_DA' as specified in the replacement file
'/home/antanas/src/cod-tools/trunk/data/replacement-values/replacement_tags.lst'.

Automatic conversion script
Id: cif_correct_tags 5005 2017-03-03 11:38:54Z antanas 
;
_cod_original_cell_volume 5138.3(6)
_cod_original_sg_symbol_Hall '-I 4ad '
_cod_original_sg_symbol_H-M 'I 41/a '
_cod_original_formula_sum 'C48 H24 Cl8 F12 N4 '
_cod_database_code 7151525

loop_
_symmetry_equiv_pos_as_xyz
x,y,z
-x,1/2-y,z
3/4-y,1/4+x,1/4+z
1/4+y,1/4-x,1/4+z
-x,-y,-z
x,1/2+y,-z
3/4+y,1/4-x,1/4-z
1/4-y,1/4+x,1/4-z
1/2+x,1/2+y,1/2+z
1/2-x,-y,1/2+z
1/4-y,3/4+x,3/4+z
3/4+y,3/4-x,3/4+z
1/2-x,1/2-y,1/2-z
1/2+x,y,1/2-z
1/4+y,3/4-x,3/4-z
3/4-y,3/4+x,3/4-z

loop_
_atom_site_label
_atom_site_type_symbol
_atom_site_fract_x
_atom_site_fract_y
_atom_site_fract_z
_atom_site_U_iso_or_equiv
_atom_site_adp_type
_atom_site_occupancy
_atom_site_calc_flag
_atom_site_refinement_flags
_atom_site_disorder_assembly
_atom_site_disorder_group
Cl(1) Cl 0.9077(1) 0.31250(9) 0.43770(8) 0.1161(6) Uani 1.00 d . . .
Cl(2) Cl 0.61304(7) 0.2045(1) 0.53778(8) 0.1077(5) Uani 1.00 d . . .
F(1) F 0.9188(5) 0.0627(5) 0.4540(4) 0.108(2) Uani 0.50 d P . .
F(1a) F 0.9024(7) 0.0335(7) 0.4724(5) 0.213(4) Uani 0.50 d P . .
F(2) F 0.7930(7) 0.1036(7) 0.4278(5) 0.132(3) Uani 0.50 d P . .
F(2a) F 0.8209(7) 0.1080(6) 0.4221(3) 0.104(3) Uani 0.50 d P . .
F(3) F 0.8159(5) 0.0012(4) 0.4913(4) 0.085(2) Uani 0.50 d P . .
F(3a) F 0.7767(8) 0.0200(7) 0.4855(7) 0.195(5) Uani 0.50 d P . .
N(1) N 0.8604(2) 0.1888(2) 0.6329(1) 0.0417(7) Uani 1.00 d . . .
C(1) C 0.8175(2) 0.2482(2) 0.5980(2) 0.0409(8) Uani 1.00 d . . .
C(2) C 0.8024(2) 0.2168(2) 0.5361(2) 0.0434(9) Uani 1.00 d . . .
C(3) C 0.8377(2) 0.1345(2) 0.5343(2) 0.0435(9) Uani 1.00 d . . .
C(4) C 0.8730(2) 0.1189(2) 0.5953(2) 0.0415(9) Uani 1.00 d . . .
C(5) C 0.7947(2) 0.3319(2) 0.6269(2) 0.052(1) Uani 1.00 d . . .
C(6) C 0.7577(2) 0.2624(2) 0.4831(2) 0.059(1) Uani 1.00 d . . .
C(7) C 0.8000(3) 0.3090(3) 0.4354(2) 0.088(2) Uani 1.00 d . . .
C(8) C 0.7575(5) 0.3528(3) 0.3859(3) 0.141(3) Uani 1.00 d . . .
C(9) C 0.6701(5) 0.3516(4) 0.3863(4) 0.170(3) Uani 1.00 d . . .
C(10) C 0.6262(4) 0.3081(4) 0.4333(4) 0.133(2) Uani 1.00 d . . .
C(11) C 0.6666(3) 0.2625(3) 0.4825(2) 0.086(2) Uani 1.00 d . . .
C(12) C 0.8400(3) 0.0772(3) 0.4778(2) 0.067(1) Uani 1.00 d . . .
H(1N) H 0.874(2) 0.199(2) 0.678(2) 0.051(9) Uiso 1.00 d . . .
H(5a) H 0.760(2) 0.367(2) 0.590(2) 0.048(9) Uiso 1.00 d . . .
H(5b) H 0.759(2) 0.330(2) 0.658(2) 0.06(1) Uiso 1.00 d . . .
H(8) H 0.7873 0.3827 0.3527 0.1698 Uiso 1.00 calc . . .
H(9) H 0.6403 0.3817 0.3531 0.2035 Uiso 1.00 calc . . .
H(10) H 0.5667 0.3091 0.4323 0.1599 Uiso 1.00 calc . . .

loop_
_atom_site_aniso_label
_atom_site_aniso_U_11
_atom_site_aniso_U_22
_atom_site_aniso_U_33
_atom_site_aniso_U_12
_atom_site_aniso_U_13
_atom_site_aniso_U_23
Cl(1) 0.116(1) 0.116(1) 0.117(1) -0.0426(9) 0.0095(9) 0.0340(9)
Cl(2) 0.0494(6) 0.163(1) 0.111(1) 0.0008(7) -0.0083(7) -0.0127(10)
F(1) 0.080(4) 0.125(5) 0.119(5) -0.019(4) 0.044(4) -0.070(4)
F(1a) 0.254(10) 0.246(9) 0.140(7) 0.198(7) -0.097(7) -0.128(6)
F(2) 0.150(6) 0.127(7) 0.118(6) 0.050(5) -0.094(5) -0.065(5)
F(2a) 0.194(9) 0.081(5) 0.037(3) 0.039(5) -0.006(4) -0.016(3)
F(3) 0.144(6) 0.038(2) 0.074(4) -0.024(3) 0.007(4) -0.023(2)
F(3a) 0.25(1) 0.171(9) 0.165(9) -0.123(8) -0.016(8) -0.063(7)
N(1) 0.044(1) 0.042(1) 0.039(2) 0.001(1) -0.007(1) -0.004(1)
C(1) 0.031(1) 0.040(2) 0.051(2) -0.002(1) -0.003(1) -0.005(2)
C(2) 0.035(2) 0.043(2) 0.052(2) 0.001(1) -0.008(2) -0.007(2)
C(3) 0.039(2) 0.042(2) 0.050(2) 0.002(1) -0.013(2) -0.010(2)
C(4) 0.035(2) 0.039(2) 0.050(2) -0.005(1) -0.007(1) -0.004(1)
C(5) 0.037(2) 0.053(2) 0.068(2) 0.004(2) -0.004(2) -0.017(2)
C(6) 0.070(2) 0.043(2) 0.065(2) 0.004(2) -0.028(2) -0.006(2)
C(7) 0.111(4) 0.067(3) 0.087(3) -0.022(3) -0.037(3) 0.019(2)
C(8) 0.205(7) 0.094(4) 0.126(5) -0.050(4) -0.077(5) 0.057(4)
C(9) 0.197(7) 0.112(5) 0.200(7) -0.046(5) -0.145(5) 0.069(5)
C(10) 0.116(4) 0.093(4) 0.191(6) 0.004(3) -0.093(4) 0.005(4)
C(11) 0.097(3) 0.062(3) 0.099(3) 0.019(2) -0.067(3) -0.016(2)
C(12) 0.079(3) 0.051(2) 0.072(3) 0.003(2) -0.022(2) -0.012(2)

loop_
_atom_type_symbol
_atom_type_description
_atom_type_scat_dispersion_real
_atom_type_scat_dispersion_imag
_atom_type_scat_source
C C 0.003 0.002
;International Tables for Crystallography
(1992, Vol. C, Tables 4.2.6.8 and 6.1.1.1)
;
H H 0.000 0.000
;International Tables for Crystallography
(1992, Vol. C, Table 6.1.1.2)
;
Cl Cl 0.148 0.159
;International Tables for Crystallography
(1992, Vol. C, Tables 4.2.6.8 and 6.1.1.1)
;
F F 0.017 0.010
;International Tables for Crystallography
(1992, Vol. C, Tables 4.2.6.8 and 6.1.1.1)
;
N N 0.006 0.003
;International Tables for Crystallography
(1992, Vol. C, Tables 4.2.6.8 and 6.1.1.1)
;

loop_
_geom_angle_atom_site_label_1
_geom_angle_atom_site_label_2
_geom_angle_atom_site_label_3
_geom_angle
_geom_angle_site_symmetry_1
_geom_angle_site_symmetry_2
_geom_angle_site_symmetry_3
_geom_angle_publ_flag
C(1) N(1) C(4) 110.8(3) . . . yes
N(1) C(1) C(2) 107.8(3) . . . yes
N(1) C(1) C(5) 122.6(3) . . . yes
C(2) C(1) C(5) 129.6(3) . . . yes
C(1) C(2) C(3) 106.9(3) . . . yes
C(1) C(2) C(6) 124.5(3) . . . yes
C(3) C(2) C(6) 128.6(3) . . . yes
C(2) C(3) C(4) 107.7(3) . . . yes
C(2) C(3) C(12) 127.2(3) . . . yes
C(4) C(3) C(12) 125.0(3) . . . yes
N(1) C(4) C(3) 106.8(3) . . . yes
N(1) C(4) C(5) 120.7(3) . . 8_646 yes
C(3) C(4) C(5) 132.5(3) . . 8_646 yes
C(1) C(5) C(4) 112.5(3) . . 7_566 yes
C(2) C(6) C(7) 122.0(4) . . . yes
C(2) C(6) C(11) 119.4(3) . . . yes
C(7) C(6) C(11) 118.6(4) . . . yes
Cl(1) C(7) C(6) 118.9(4) . . . yes
Cl(1) C(7) C(8) 119.2(4) . . . yes
C(6) C(7) C(8) 121.8(5) . . . yes
C(7) C(8) C(9) 118.4(6) . . . yes
C(8) C(9) C(10) 121.5(7) . . . yes
C(9) C(10) C(11) 121.5(6) . . . yes
Cl(2) C(11) C(6) 120.1(3) . . . yes
Cl(2) C(11) C(10) 121.6(4) . . . yes
C(6) C(11) C(10) 118.2(4) . . . yes
F(1) C(12) F(2) 107.9(6) . . . yes
F(1) C(12) F(3) 100.8(6) . . . yes
F(1) C(12) C(3) 113.8(5) . . . yes
F(1a) C(12) F(2a) 109.9(7) . . . yes
F(1a) C(12) F(3a) 103.3(8) . . . yes
F(1a) C(12) C(3) 116.6(6) . . . yes
F(2) C(12) F(3) 106.7(7) . . . yes
F(2) C(12) C(3) 112.3(6) . . . yes
F(2a) C(12) F(3a) 100.5(8) . . . yes
F(2a) C(12) C(3) 116.3(5) . . . yes
F(3) C(12) C(3) 114.4(5) . . . yes
F(3a) C(12) C(3) 108.1(6) . . . yes

loop_
_geom_bond_atom_site_label_1
_geom_bond_atom_site_label_2
_geom_bond_distance
_geom_bond_site_symmetry_1
_geom_bond_site_symmetry_2
_geom_bond_publ_flag
Cl(1) C(7) 1.721(5) . . yes
Cl(2) C(11) 1.683(5) . . yes
F(1) C(12) 1.366(9) . . yes
F(1a) C(12) 1.22(1) . . yes
F(2) C(12) 1.33(1) . . yes
F(2a) C(12) 1.264(9) . . yes
F(3) C(12) 1.302(7) . . yes
F(3a) C(12) 1.37(1) . . yes
N(1) C(1) 1.365(4) . . yes
N(1) C(4) 1.363(4) . . yes
C(1) C(2) 1.364(4) . . yes
C(1) C(5) 1.502(5) . . yes
C(2) C(3) 1.431(4) . . yes
C(2) C(6) 1.477(5) . . yes
C(3) C(4) 1.376(4) . . yes
C(3) C(12) 1.461(5) . . yes
C(4) C(5) 1.495(5) . 8_646 yes
C(6) C(7) 1.390(6) . . yes
C(6) C(11) 1.454(6) . . yes
C(7) C(8) 1.395(8) . . yes
C(8) C(9) 1.40(1) . . yes
C(9) C(10) 1.37(1) . . yes
C(10) C(11) 1.390(8) . . yes

loop_
_geom_contact_atom_site_label_1
_geom_contact_atom_site_label_2
_geom_contact_distance
_geom_contact_site_symmetry_1
_geom_contact_site_symmetry_2
_geom_contact_publ_flag
Cl(1) F(1) 3.428(8) . 2_755 ?
Cl(1) Cl(1) 3.559(3) . 2_755 ?
Cl(2) F(2a) 3.478(9) . 3_545 ?
F(1) N(1) 3.129(9) . 12_554 ?
F(1) C(1) 3.239(9) . 12_554 ?
F(1) C(5) 3.483(9) . 12_554 ?
F(1) F(1a) 3.56(1) . 5_756 ?
F(1a) N(1) 2.98(1) . 12_554 ?
F(1a) C(1) 3.35(1) . 12_554 ?
F(1a) F(1a) 3.48(2) . 5_756 ?
F(2) C(9) 3.34(1) . 15_555 ?
F(3) C(7) 3.415(8) . 6_546 ?
F(3) N(1) 3.434(8) . 12_554 ?
F(3) C(8) 3.551(9) . 6_546 ?
N(1) C(4) 3.040(4) . 7_566 ?
N(1) N(1) 3.457(4) . 7_566 ?
C(5) C(12) 3.226(6) . 7_566 ?

loop_
_geom_hbond_atom_site_label_D
_geom_hbond_atom_site_label_H
_geom_hbond_atom_site_label_A
_geom_hbond_site_symmetry_D
_geom_hbond_site_symmetry_H
_geom_hbond_site_symmetry_A
_geom_hbond_distance_DH
_geom_hbond_distance_HA
_geom_hbond_distance_DA
_geom_hbond_angle_DHA
_geom_hbond_publ_flag
N(1) H(1N) F(1a) . . 3_545 0.95(3) 2.77(3) 2.98(1) 93(2) no
N(1) H(1N) F(3) . . 3_545 0.95(3) 3.18(3) 3.434(7) 97(2) no

loop_
_geom_torsion_atom_site_label_1
_geom_torsion_atom_site_label_2
_geom_torsion_atom_site_label_3
_geom_torsion_atom_site_label_4
_geom_torsion
_geom_torsion_site_symmetry_1
_geom_torsion_site_symmetry_2
_geom_torsion_site_symmetry_3
_geom_torsion_site_symmetry_4
_geom_torsion_publ_flag
Cl(1) C(7) C(6) C(2) 0.8(5) . . . . yes
Cl(1) C(7) C(6) C(11) 177.5(3) . . . . yes
Cl(1) C(7) C(8) C(9) -177.8(5) . . . . yes
Cl(2) C(11) C(6) C(2) -5.3(5) . . . . yes
Cl(2) C(11) C(6) C(7) 178.0(3) . . . . yes
Cl(2) C(11) C(10) C(9) -176.5(5) . . . . yes
F(1) C(12) C(3) C(2) 112.9(5) . . . . yes
F(1) C(12) C(3) C(4) -64.2(6) . . . . yes
F(1a) C(12) C(3) C(2) 144.2(7) . . . . yes
F(1a) C(12) C(3) C(4) -32.9(8) . . . . yes
F(2) C(12) C(3) C(2) -10.2(7) . . . . yes
F(2) C(12) C(3) C(4) 172.7(6) . . . . yes
F(2a) C(12) C(3) C(2) 12.0(8) . . . . yes
F(2a) C(12) C(3) C(4) -165.1(6) . . . . yes
F(3) C(12) C(3) C(2) -132.0(5) . . . . yes
F(3) C(12) C(3) C(4) 50.9(6) . . . . yes
F(3a) C(12) C(3) C(2) -100.0(7) . . . . yes
F(3a) C(12) C(3) C(4) 82.9(7) . . . . yes
N(1) C(1) C(2) C(3) 0.4(3) . . . . yes
N(1) C(1) C(2) C(6) -179.7(3) . . . . yes
N(1) C(1) C(5) C(4) 53.6(4) . . . 7_566 yes
N(1) C(4) C(3) C(2) -0.2(3) . . . . yes
N(1) C(4) C(3) C(12) 177.3(3) . . . . yes
C(1) N(1) C(4) C(3) 0.5(3) . . . . yes
C(1) N(1) C(4) C(5) -179.5(3) . . . 8_646 yes
C(1) C(2) C(3) C(4) -0.1(3) . . . . yes
C(1) C(2) C(3) C(12) -177.6(3) . . . . yes
C(1) C(2) C(6) C(7) 94.2(5) . . . . yes
C(1) C(2) C(6) C(11) -82.4(4) . . . . yes
C(2) C(1) N(1) C(4) -0.6(3) . . . . yes
C(2) C(1) C(5) C(4) -125.6(4) . . . 7_566 yes
C(2) C(3) C(4) C(5) 179.7(3) . . . 8_646 yes
C(2) C(6) C(7) C(8) -179.2(4) . . . . yes
C(2) C(6) C(11) C(10) 178.0(4) . . . . yes
C(3) C(2) C(1) C(5) 179.7(3) . . . . yes
C(3) C(2) C(6) C(7) -85.9(5) . . . . yes
C(3) C(2) C(6) C(11) 97.5(4) . . . . yes
C(4) N(1) C(1) C(5) -179.9(3) . . . . yes
C(4) C(3) C(2) C(6) 180.0(3) . . . . yes
C(5) C(1) C(2) C(6) -0.4(5) . . . . yes
C(6) C(2) C(3) C(12) 2.5(6) . . . . yes
C(6) C(7) C(8) C(9) 2.3(8) . . . . yes
C(6) C(11) C(10) C(9) 0.3(8) . . . . yes
C(7) C(6) C(11) C(10) 1.2(6) . . . . yes
C(7) C(8) C(9) C(10) -0.7(9) . . . . yes
C(8) C(7) C(6) C(11) -2.5(6) . . . . yes
C(8) C(9) C(10) C(11) 0(1) . . . . yes
C(8) C(9) C(10) C(11) 0(1) . . . . yes

loop_
_cod_changelog_entry_id
_cod_changelog_entry_author
_cod_changelog_entry_date
_cod_changelog_entry_text
1 'Vaitkus, Antanas' 2025-01-07T10:03:17+02:00 'Updated bibliographic information.'
